data_7030179
loop_
_publ_author_name
'Alajarin, Mateo'
'Lopez-Leonardo, Carmen'
'Llamas-Lorente, Pilar'
'Raja, Rosalia'
'Bautista, Delia'
'Orenes, Raul-Angel'

_publ_section_title
;
 Palladium complexes derived from N,N-bidentate NH-iminophosphorane
 ligands: synthesis and use as catalysts in the Sonogashira reaction.
;
_journal_issue 39
_journal_name_full 'Dalton transactions (Cambridge, England : 2003)'
_journal_page_first 12259
_journal_page_last 12269
_journal_paper_doi 10.1039/c2dt31290e
_journal_volume 41
_journal_year 2012
_chemical_formula_sum 'C25 H31 Cl4 N2 P Pd'
_chemical_formula_weight 638.69
_chemical_name_systematic
;
?
;
_space_group_IT_number 114
_symmetry_cell_setting tetragonal
_symmetry_space_group_name_Hall 'P -4 2n'
_symmetry_space_group_name_H-M 'P -4 21 c'
_atom_sites_solution_hydrogens geom
_atom_sites_solution_primary direct
_atom_sites_solution_secondary difmap
_audit_creation_method SHELXL-97
_cell_angle_alpha 90.00
_cell_angle_beta 90.00
_cell_angle_gamma 90.00
_cell_formula_units_Z 8
_cell_length_a 21.6139(4)
_cell_length_b 21.6139(4)
_cell_length_c 11.7959(4)
_cell_measurement_reflns_used 9918
_cell_measurement_temperature 100(2)
_cell_measurement_theta_max 28.25
_cell_measurement_theta_min 2.56
_cell_volume 5510.6(2)
_computing_cell_refinement 'Bruker SAINT'
_computing_data_collection 'Bruker SMART'
_computing_data_reduction 'Bruker SAINT'
_computing_molecular_graphics 'Bruker SHELXTL'
_computing_publication_material 'Bruker SHELXTL'
_computing_structure_refinement 'SHELXL-97 (Sheldrick, 1997)'
_computing_structure_solution 'SHELXS-97 (Sheldrick, 1990)'
_diffrn_ambient_temperature 100(2)
_diffrn_detector_area_resol_mean 8.26
_diffrn_measured_fraction_theta_full 0.999
_diffrn_measured_fraction_theta_max 0.980
_diffrn_measurement_device_type 'Bruker SMART APEX CCD'
_diffrn_measurement_method \w-scan
_diffrn_radiation_monochromator graphite
_diffrn_radiation_source 'fine-focus sealed tube'
_diffrn_radiation_type MoK\a
_diffrn_radiation_wavelength 0.71073
_diffrn_reflns_av_R_equivalents 0.0235
_diffrn_reflns_av_sigmaI/netI 0.0142
_diffrn_reflns_limit_h_max 27
_diffrn_reflns_limit_h_min -28
_diffrn_reflns_limit_k_max 28
_diffrn_reflns_limit_k_min -28
_diffrn_reflns_limit_l_max 15
_diffrn_reflns_limit_l_min -15
_diffrn_reflns_number 62664
_diffrn_reflns_theta_full 26.00
_diffrn_reflns_theta_max 28.25
_diffrn_reflns_theta_min 1.88
_exptl_absorpt_coefficient_mu 1.136
_exptl_absorpt_correction_T_max 0.8391
_exptl_absorpt_correction_T_min 0.7721
_exptl_absorpt_correction_type multi-scan
_exptl_absorpt_process_details SADABS
_exptl_crystal_colour orange
_exptl_crystal_density_diffrn 1.540
_exptl_crystal_density_method 'not measured'
_exptl_crystal_description block
_exptl_crystal_F_000 2592
_exptl_crystal_size_max 0.24
_exptl_crystal_size_mid 0.19
_exptl_crystal_size_min 0.16
_refine_diff_density_max 0.874
_refine_diff_density_min -1.108
_refine_diff_density_rms 0.094
_refine_ls_abs_structure_details 'Flack H D (1983), Acta Cryst. A39, 876-881'
_refine_ls_abs_structure_Flack -0.01(2)
_refine_ls_extinction_method none
_refine_ls_goodness_of_fit_ref 1.097
_refine_ls_hydrogen_treatment 'NH free, Me rigid, othes riding'
_refine_ls_matrix_type full
_refine_ls_number_parameters 302
_refine_ls_number_reflns 6569
_refine_ls_number_restraints 2
_refine_ls_restrained_S_all 1.098
_refine_ls_R_factor_all 0.0310
_refine_ls_R_factor_gt 0.0304
_refine_ls_shift/su_max 0.002
_refine_ls_shift/su_mean 0.000
_refine_ls_structure_factor_coef Fsqd
_refine_ls_weighting_details 'calc w=1/[\s^2^(Fo^2^)+(0.0415P)^2^+8.2314P] where P=(Fo^2^+2Fc^2^)/3'
_refine_ls_weighting_scheme calc
_refine_ls_wR_factor_gt 0.0793
_refine_ls_wR_factor_ref 0.0799
_reflns_number_gt 6447
_reflns_number_total 6569
_reflns_threshold_expression >2sigma(I)
_cod_data_source_file c2dt31290e.txt
_cod_data_source_block rrm1s_compound_7a
_cod_depositor_comments
;
The following automatic conversions were performed:

'_symmetry_cell_setting' value 'Tetragonal' changed to 'tetragonal'
according to
/usr/data/users/saulius/automatic-downloads/retrospective/RSC/lib/dictionaries/cif_core.dic
dictionary named 'cif_core.dic' version 2.4.2 from 2011-04-26.

Automatic conversion script
Id: cif_fix_values 2281 2013-09-26 08:29:07Z andrius 
;
_cod_database_code 7030179

loop_
_symmetry_equiv_pos_as_xyz
'x, y, z'
'-x, -y, z'
'y, -x, -z'
'-y, x, -z'
'-x+1/2, y+1/2, -z+1/2'
'x+1/2, -y+1/2, -z+1/2'
'-y+1/2, -x+1/2, z+1/2'
'y+1/2, x+1/2, z+1/2'

loop_
_atom_site_label
_atom_site_type_symbol
_atom_site_fract_x
_atom_site_fract_y
_atom_site_fract_z
_atom_site_U_iso_or_equiv
_atom_site_adp_type
_atom_site_occupancy
_atom_site_symmetry_multiplicity
_atom_site_calc_flag
_atom_site_refinement_flags
_atom_site_disorder_assembly
_atom_site_disorder_group
Pd1 Pd 0.484563(9) 0.353584(9) 0.20017(2) 0.01403(6) Uani 1 1 d . . .
N1 N 0.42403(11) 0.42586(11) 0.1879(2) 0.0157(5) Uani 1 1 d . . .
H01 H 0.4511(16) 0.4595(16) 0.206(3) 0.018(8) Uiso 1 1 d . . .
N2 N 0.41218(11) 0.29227(12) 0.1815(2) 0.0163(5) Uani 1 1 d . . .
Cl1 Cl 0.55799(3) 0.27609(3) 0.20335(8) 0.02005(13) Uani 1 1 d . . .
Cl2 Cl 0.56164(3) 0.42611(3) 0.22439(6) 0.01935(15) Uani 1 1 d . . .
P1 P 0.37453(3) 0.29991(3) 0.06379(6) 0.01499(14) Uani 1 1 d . . .
C1 C 0.39966(14) 0.43026(14) 0.0704(2) 0.0180(6) Uani 1 1 d . . .
H1A H 0.4346 0.4275 0.0165 0.022 Uiso 1 1 calc R . .
H1B H 0.3799 0.4712 0.0602 0.022 Uiso 1 1 calc R . .
C2 C 0.35318(14) 0.38023(14) 0.0426(3) 0.0188(5) Uani 1 1 d . . .
H2A H 0.3414 0.3852 -0.0380 0.023 Uiso 1 1 calc R . .
H2B H 0.3156 0.3883 0.0883 0.023 Uiso 1 1 calc R . .
C3 C 0.37472(14) 0.43188(14) 0.2747(2) 0.0189(6) Uani 1 1 d . . .
H3A H 0.3477 0.3950 0.2716 0.023 Uiso 1 1 calc R . .
H3B H 0.3490 0.4686 0.2570 0.023 Uiso 1 1 calc R . .
C4 C 0.40065(15) 0.43841(15) 0.3939(3) 0.0215(6) Uani 1 1 d . . .
H4A H 0.4361 0.4674 0.3933 0.026 Uiso 1 1 calc R . .
H4B H 0.4155 0.3977 0.4212 0.026 Uiso 1 1 calc R . .
C5 C 0.35014(18) 0.46284(17) 0.4730(3) 0.0284(7) Uani 1 1 d . . .
H5A H 0.3383 0.5047 0.4497 0.043 Uiso 1 1 calc R . .
H5B H 0.3658 0.4638 0.5510 0.043 Uiso 1 1 calc R . .
H5C H 0.3139 0.4356 0.4691 0.043 Uiso 1 1 calc R . .
C11 C 0.41484(14) 0.23593(14) 0.2442(3) 0.0175(6) Uani 1 1 d . . .
C12 C 0.40040(13) 0.17811(13) 0.1995(3) 0.0202(5) Uani 1 1 d . . .
H12 H 0.3870 0.1748 0.1230 0.024 Uiso 1 1 calc R . .
C13 C 0.40553(15) 0.12473(14) 0.2664(3) 0.0218(6) Uani 1 1 d . . .
H13 H 0.3948 0.0857 0.2348 0.026 Uiso 1 1 calc R . .
C14 C 0.42596(15) 0.12771(15) 0.3777(3) 0.0228(6) Uani 1 1 d . . .
C15 C 0.44007(17) 0.18576(16) 0.4221(3) 0.0255(7) Uani 1 1 d . . .
H15 H 0.4540 0.1889 0.4982 0.031 Uiso 1 1 calc R . .
C16 C 0.43420(15) 0.23918(15) 0.3574(3) 0.0203(6) Uani 1 1 d . . .
H16 H 0.4434 0.2782 0.3902 0.024 Uiso 1 1 calc R . .
C17 C 0.43434(19) 0.06993(17) 0.4468(3) 0.0312(7) Uani 1 1 d . . .
H17A H 0.4132 0.0354 0.4095 0.037 Uiso 1 1 calc R . .
H17B H 0.4168 0.0762 0.5226 0.037 Uiso 1 1 calc R . .
H17C H 0.4785 0.0605 0.4535 0.037 Uiso 1 1 calc R . .
C21 C 0.30014(14) 0.26246(14) 0.0727(3) 0.0192(6) Uani 1 1 d . . .
C22 C 0.27634(15) 0.22312(15) -0.0107(3) 0.0217(6) Uani 1 1 d . . .
H22 H 0.3005 0.2126 -0.0751 0.026 Uiso 1 1 calc R . .
C23 C 0.21675(17) 0.19964(18) 0.0021(3) 0.0283(7) Uani 1 1 d . . .
H23 H 0.2000 0.1732 -0.0545 0.034 Uiso 1 1 calc R . .
C24 C 0.18163(15) 0.21458(18) 0.0966(3) 0.0294(7) Uani 1 1 d . . .
H24 H 0.1411 0.1982 0.1045 0.035 Uiso 1 1 calc R . .
C25 C 0.20543(15) 0.25335(17) 0.1798(3) 0.0271(7) Uani 1 1 d . . .
H25 H 0.1813 0.2634 0.2445 0.033 Uiso 1 1 calc R . .
C26 C 0.26446(15) 0.27717(16) 0.1676(3) 0.0236(6) Uani 1 1 d . . .
H26 H 0.2809 0.3038 0.2243 0.028 Uiso 1 1 calc R . .
C31 C 0.41557(14) 0.27294(14) -0.0594(3) 0.0186(6) Uani 1 1 d . . .
C32 C 0.39310(15) 0.28293(15) -0.1696(3) 0.0213(6) Uani 1 1 d . . .
H32 H 0.3559 0.3056 -0.1806 0.026 Uiso 1 1 calc R . .
C33 C 0.42499(16) 0.25989(15) -0.2620(3) 0.0251(7) Uani 1 1 d . . .
H33 H 0.4091 0.2657 -0.3363 0.030 Uiso 1 1 calc R . .
C34 C 0.48056(17) 0.22816(16) -0.2462(3) 0.0269(7) Uani 1 1 d . . .
H34 H 0.5025 0.2125 -0.3098 0.032 Uiso 1 1 calc R . .
C35 C 0.50383(16) 0.21936(16) -0.1374(3) 0.0246(7) Uani 1 1 d . . .
H35 H 0.5419 0.1982 -0.1269 0.029 Uiso 1 1 calc R . .
C36 C 0.47156(15) 0.24149(14) -0.0441(3) 0.0215(6) Uani 1 1 d . . .
H36 H 0.4875 0.2353 0.0301 0.026 Uiso 1 1 calc R . .
C99 C 0.5695(4) 0.1184(4) 0.1365(8) 0.055(2) Uiso 0.591(10) 1 d PD A 1
H99A H 0.5344 0.1095 0.0850 0.065 Uiso 0.591(10) 1 calc PR A 1
H99B H 0.5593 0.1568 0.1783 0.065 Uiso 0.591(10) 1 calc PR A 1
Cl3 Cl 0.5755(2) 0.0584(2) 0.2335(4) 0.0823(11) Uiso 0.591(10) 1 d PD A 1
Cl4 Cl 0.6339(2) 0.1317(2) 0.0561(5) 0.0900(12) Uiso 0.591(10) 1 d PD A 1
C99' C 0.5856(6) 0.1228(6) 0.2009(16) 0.071(4) Uiso 0.409(10) 1 d PD A 2
H99C H 0.6015 0.1337 0.2771 0.085 Uiso 0.409(10) 1 calc PR A 2
H99D H 0.5510 0.1512 0.1830 0.085 Uiso 0.409(10) 1 calc PR A 2
Cl3' Cl 0.55810(18) 0.04616(16) 0.2023(4) 0.0489(12) Uiso 0.409(10) 1 d PD A 2
Cl4' Cl 0.6462(3) 0.1331(3) 0.0983(7) 0.0963(19) Uiso 0.409(10) 1 d PD A 2

loop_
_atom_site_aniso_label
_atom_site_aniso_U_11
_atom_site_aniso_U_22
_atom_site_aniso_U_33
_atom_site_aniso_U_23
_atom_site_aniso_U_13
_atom_site_aniso_U_12
Pd1 0.01342(10) 0.01433(10) 0.01433(9) 0.00024(9) -0.00039(8) -0.00060(8)
N1 0.0161(11) 0.0154(11) 0.0155(12) -0.0013(10) -0.0002(10) -0.0004(9)
N2 0.0158(11) 0.0173(11) 0.0158(13) 0.0014(9) -0.0022(9) -0.0005(9)
Cl1 0.0166(3) 0.0191(3) 0.0244(3) 0.0021(3) -0.0019(3) 0.0024(2)
Cl2 0.0174(3) 0.0184(3) 0.0222(4) -0.0010(3) -0.0005(2) -0.0036(2)
P1 0.0141(3) 0.0162(3) 0.0147(3) 0.0000(3) -0.0009(3) -0.0003(3)
C1 0.0204(14) 0.0180(14) 0.0156(13) -0.0001(11) 0.0003(11) 0.0016(11)
C2 0.0185(13) 0.0204(13) 0.0175(13) 0.0019(11) -0.0025(11) 0.0016(11)
C3 0.0172(13) 0.0224(14) 0.0171(14) 0.0006(11) 0.0021(10) 0.0011(11)
C4 0.0259(16) 0.0200(15) 0.0185(14) -0.0022(12) -0.0011(12) -0.0004(12)
C5 0.0360(18) 0.0328(17) 0.0165(14) -0.0020(12) 0.0060(14) 0.0007(15)
C11 0.0139(13) 0.0212(14) 0.0173(13) 0.0022(11) 0.0026(11) -0.0010(11)
C12 0.0226(13) 0.0203(13) 0.0175(12) -0.0014(13) -0.0027(13) 0.0010(11)
C13 0.0244(15) 0.0162(13) 0.0248(15) -0.0003(11) 0.0014(12) -0.0011(11)
C14 0.0230(15) 0.0215(15) 0.0240(15) 0.0049(12) 0.0050(12) -0.0001(12)
C15 0.0326(18) 0.0280(17) 0.0158(14) 0.0008(12) -0.0003(12) 0.0009(13)
C16 0.0255(16) 0.0178(14) 0.0177(14) -0.0020(11) -0.0011(12) -0.0017(12)
C17 0.041(2) 0.0249(18) 0.0282(15) 0.0071(14) 0.0016(15) 0.0027(13)
C21 0.0160(13) 0.0218(15) 0.0200(14) 0.0022(11) -0.0032(11) -0.0036(11)
C22 0.0215(15) 0.0233(15) 0.0203(14) -0.0010(12) -0.0018(12) -0.0029(12)
C23 0.0243(16) 0.0332(18) 0.0275(16) -0.0030(14) -0.0038(13) -0.0079(14)
C24 0.0175(15) 0.0387(19) 0.0321(18) 0.0027(15) -0.0004(13) -0.0081(13)
C25 0.0206(15) 0.0351(17) 0.0255(17) 0.0005(13) 0.0041(12) -0.0050(13)
C26 0.0224(15) 0.0284(16) 0.0201(14) 0.0000(12) 0.0006(11) -0.0021(12)
C31 0.0181(13) 0.0179(13) 0.0198(14) -0.0014(11) 0.0038(11) -0.0051(11)
C32 0.0210(14) 0.0213(15) 0.0216(15) 0.0000(11) 0.0000(11) -0.0032(11)
C33 0.0321(17) 0.0264(16) 0.0167(14) -0.0019(12) -0.0003(13) -0.0049(14)
C34 0.0291(17) 0.0269(16) 0.0246(15) -0.0069(13) 0.0069(14) -0.0059(13)
C35 0.0228(15) 0.0219(15) 0.0290(16) -0.0046(13) 0.0034(13) 0.0016(12)
C36 0.0234(15) 0.0196(14) 0.0214(14) -0.0007(12) -0.0012(12) -0.0019(12)

loop_
_atom_type_symbol
_atom_type_description
_atom_type_scat_dispersion_real
_atom_type_scat_dispersion_imag
_atom_type_scat_source
C C 0.0033 0.0016 'International Tables Vol C Tables 4.2.6.8 and 6.1.1.4'
H H 0.0000 0.0000 'International Tables Vol C Tables 4.2.6.8 and 6.1.1.4'
N N 0.0061 0.0033 'International Tables Vol C Tables 4.2.6.8 and 6.1.1.4'
P P 0.1023 0.0942 'International Tables Vol C Tables 4.2.6.8 and 6.1.1.4'
Cl Cl 0.1484 0.1585 'International Tables Vol C Tables 4.2.6.8 and 6.1.1.4'
Pd Pd -0.9988 1.0072 'International Tables Vol C Tables 4.2.6.8 and 6.1.1.4'

loop_
_geom_angle_atom_site_label_1
_geom_angle_atom_site_label_2
_geom_angle_atom_site_label_3
_geom_angle
N1 Pd1 N2 89.89(10)
N1 Pd1 Cl2 87.23(7)
N2 Pd1 Cl2 176.88(7)
N1 Pd1 Cl1 175.31(7)
N2 Pd1 Cl1 93.27(7)
Cl2 Pd1 Cl1 89.69(3)
C3 N1 C1 112.5(2)
C3 N1 Pd1 118.59(19)
C1 N1 Pd1 110.00(18)
C11 N2 P1 123.6(2)
C11 N2 Pd1 117.55(19)
P1 N2 Pd1 114.07(13)
N2 P1 C31 114.33(14)
N2 P1 C21 110.65(14)
C31 P1 C21 109.95(14)
N2 P1 C2 110.12(14)
C31 P1 C2 108.92(14)
C21 P1 C2 102.17(14)
N1 C1 C2 113.1(2)
C1 C2 P1 119.1(2)
N1 C3 C4 112.4(2)
C3 C4 C5 109.5(3)
C12 C11 C16 118.3(3)
C12 C11 N2 124.1(3)
C16 C11 N2 117.6(3)
C11 C12 C13 120.5(3)
C14 C13 C12 121.3(3)
C13 C14 C15 117.8(3)
C13 C14 C17 120.9(3)
C15 C14 C17 121.2(3)
C16 C15 C14 121.5(3)
C15 C16 C11 120.6(3)
C26 C21 C22 120.0(3)
C26 C21 P1 115.9(2)
C22 C21 P1 124.1(2)
C23 C22 C21 119.1(3)
C24 C23 C22 120.5(3)
C23 C24 C25 120.4(3)
C26 C25 C24 119.5(3)
C25 C26 C21 120.5(3)
C36 C31 C32 119.5(3)
C36 C31 P1 118.7(2)
C32 C31 P1 121.8(2)
C33 C32 C31 120.1(3)
C32 C33 C34 120.0(3)
C35 C34 C33 120.1(3)
C36 C35 C34 120.2(3)
C35 C36 C31 120.0(3)
Cl4 C99 Cl3 115.5(6)
Cl3' C99' Cl4' 111.7(9)

loop_
_geom_bond_atom_site_label_1
_geom_bond_atom_site_label_2
_geom_bond_distance
Pd1 N1 2.043(2)
Pd1 N2 2.062(2)
Pd1 Cl2 2.3053(7)
Pd1 Cl1 2.3077(7)
N1 C3 1.483(4)
N1 C1 1.486(4)
N2 C11 1.426(4)
N2 P1 1.618(3)
P1 C31 1.799(3)
P1 C21 1.803(3)
P1 C2 1.814(3)
C1 C2 1.512(4)
C3 C4 1.520(4)
C4 C5 1.531(5)
C11 C12 1.392(4)
C11 C16 1.400(4)
C12 C13 1.402(4)
C13 C14 1.387(5)
C14 C15 1.393(5)
C14 C17 1.502(4)
C15 C16 1.390(4)
C21 C26 1.396(4)
C21 C22 1.398(4)
C22 C23 1.393(5)
C23 C24 1.387(5)
C24 C25 1.389(5)
C25 C26 1.383(4)
C31 C36 1.400(4)
C31 C32 1.404(4)
C32 C33 1.383(5)
C33 C34 1.396(5)
C34 C35 1.392(5)
C35 C36 1.387(5)
C99 Cl4 1.710(8)
C99 Cl3 1.735(9)
C99' Cl3' 1.761(13)
C99' Cl4' 1.797(13)

loop_
_geom_hbond_atom_site_label_D
_geom_hbond_atom_site_label_H
_geom_hbond_atom_site_label_A
_geom_hbond_distance_DH
_geom_hbond_distance_HA
_geom_hbond_distance_DA
_geom_hbond_angle_DHA
_geom_hbond_site_symmetry_A
N1 H01 Cl2 0.96(4) 2.50(4) 3.243(2) 135(3) 2_665
